data_4107299
loop_
_publ_author_name
'Eiji Tsurumaki'
'Shohei Saito'
'Kil Suk Kim'
'Jong Min Lim'
'Yasuhide Inokuma'
'Dongho Kim'
'Atsuhiro Osuka'

_publ_section_title
;
 Synthesis and Characterization of meso-Aryl-Substituted Subchlorins
;
_journal_name_full 'Journal of the American Chemical Society'
_journal_page_first 438
_journal_page_last 439
_journal_paper_doi 10.1021/ja078042b
_journal_volume 130
_journal_year 2008
_chemical_formula_moiety 'C58 H72 B N3 O, 3(C H3 O)'
_chemical_formula_sum 'C61 H81 B N3 O4'
_chemical_formula_weight 931.10
_chemical_name_systematic
; 
 ? 
;
_space_group_IT_number 2
_symmetry_cell_setting triclinic
_symmetry_space_group_name_Hall '-P 1'
_symmetry_space_group_name_H-M 'P -1'
_atom_sites_solution_hydrogens geom
_atom_sites_solution_primary direct
_atom_sites_solution_secondary difmap
_audit_creation_method SHELXL-97
_cell_angle_alpha 94.387(9)
_cell_angle_beta 113.318(8)
_cell_angle_gamma 112.094(10)
_cell_formula_units_Z 2
_cell_length_a 13.985(3)
_cell_length_b 14.281(4)
_cell_length_c 17.057(3)
_cell_measurement_reflns_used 18462
_cell_measurement_temperature 123(2)
_cell_measurement_theta_max 27.6
_cell_measurement_theta_min 3.1
_cell_volume 2795.1(12)
_computing_structure_refinement 'SHELXL-97 (Sheldrick, 1997)'
_computing_structure_solution 'SHELXS-97 (Sheldrick, 1990)'
_diffrn_ambient_temperature 123(2)
_diffrn_detector_area_resol_mean 10.00
_diffrn_measured_fraction_theta_full 0.998
_diffrn_measured_fraction_theta_max 0.998
_diffrn_measurement_device_type 'Rigaku RAXIS-RAPID'
_diffrn_measurement_method \w
_diffrn_radiation_monochromator graphite
_diffrn_radiation_source 'fine-focus sealed tube'
_diffrn_radiation_type MoK\a
_diffrn_radiation_wavelength 0.71075
_diffrn_reflns_av_R_equivalents 0.0776
_diffrn_reflns_av_sigmaI/netI 0.1216
_diffrn_reflns_limit_h_max 16
_diffrn_reflns_limit_h_min -16
_diffrn_reflns_limit_k_max 16
_diffrn_reflns_limit_k_min -16
_diffrn_reflns_limit_l_max 20
_diffrn_reflns_limit_l_min -20
_diffrn_reflns_number 22369
_diffrn_reflns_theta_full 25.00
_diffrn_reflns_theta_max 25.00
_diffrn_reflns_theta_min 3.12
_exptl_absorpt_coefficient_mu 0.068
_exptl_absorpt_correction_T_max 0.9866
_exptl_absorpt_correction_T_min 0.9637
_exptl_absorpt_correction_type none
_exptl_crystal_colour yellow
_exptl_crystal_density_diffrn 1.106
_exptl_crystal_description prism
_exptl_crystal_F_000 1010
_exptl_crystal_size_max 0.55
_exptl_crystal_size_mid 0.30
_exptl_crystal_size_min 0.20
_refine_diff_density_max 0.847
_refine_diff_density_min -0.695
_refine_diff_density_rms 0.067
_refine_ls_extinction_method none
_refine_ls_goodness_of_fit_ref 1.047
_refine_ls_hydrogen_treatment constr
_refine_ls_matrix_type full
_refine_ls_number_parameters 644
_refine_ls_number_reflns 9828
_refine_ls_number_restraints 3
_refine_ls_restrained_S_all 1.048
_refine_ls_R_factor_all 0.1241
_refine_ls_R_factor_gt 0.0799
_refine_ls_shift/su_max 0.000
_refine_ls_shift/su_mean 0.000
_refine_ls_structure_factor_coef Fsqd
_refine_ls_weighting_details 'calc w=1/[\s^2^(Fo^2^)+(0.1007P)^2^+2.6425P] where P=(Fo^2^+2Fc^2^)/3'
_refine_ls_weighting_scheme calc
_refine_ls_wR_factor_gt 0.2008
_refine_ls_wR_factor_ref 0.2306
_reflns_number_gt 6442
_reflns_number_total 9828
_reflns_threshold_expression >2sigma(I)
_cod_data_source_file ja078042b-file003.cif
_cod_data_source_block tbup3_2
_cod_original_cell_volume 2795.0(12)
_cod_database_code 4107299

loop_
_symmetry_equiv_pos_as_xyz
'x, y, z'
'-x, -y, -z'

loop_
_atom_site_label
_atom_site_type_symbol
_atom_site_fract_x
_atom_site_fract_y
_atom_site_fract_z
_atom_site_U_iso_or_equiv
_atom_site_adp_type
_atom_site_occupancy
_atom_site_symmetry_multiplicity
_atom_site_calc_flag
_atom_site_refinement_flags
C1 C 0.6491(3) 0.1963(3) 0.70965(19) 0.0198(7) Uani 1 1 d .
C2 C 0.7476(3) 0.2976(3) 0.7449(2) 0.0234(7) Uani 1 1 d .
H1 H 0.8202 0.3131 0.7453 0.028 Uiso 1 1 calc R
C3 C 0.7191(3) 0.3681(3) 0.7777(2) 0.0233(7) Uani 1 1 d .
H2 H 0.7680 0.4410 0.8041 0.028 Uiso 1 1 calc R
C4 C 0.6025(3) 0.3128(3) 0.76535(19) 0.0205(7) Uani 1 1 d .
C5 C 0.5342(3) 0.3344(3) 0.8006(2) 0.0217(7) Uani 1 1 d .
C6 C 0.4358(3) 0.2490(3) 0.7957(2) 0.0213(7) Uani 1 1 d .
C7 C 0.3737(3) 0.2359(3) 0.8469(2) 0.0243(7) Uani 1 1 d .
H3 H 0.3757 0.2906 0.8839 0.029 Uiso 1 1 calc R
C8 C 0.3109(3) 0.1307(3) 0.8329(2) 0.0228(7) Uani 1 1 d .
H4 H 0.2618 0.0997 0.8588 0.027 Uiso 1 1 calc R
C9 C 0.3318(3) 0.0749(3) 0.77233(19) 0.0195(6) Uani 1 1 d .
C10 C 0.3153(3) -0.0290(3) 0.74928(19) 0.0196(7) Uani 1 1 d .
C11 C 0.3799(3) -0.0494(3) 0.70949(19) 0.0201(7) Uani 1 1 d .
C12 C 0.4124(3) -0.1323(3) 0.7025(2) 0.0236(7) Uani 1 1 d .
H5 H 0.3762 -0.1999 0.7097 0.028 Uiso 1 1 calc R
C13 C 0.5045(3) -0.0978(3) 0.6838(2) 0.0254(7) Uani 1 1 d .
H6 H 0.5422 -0.1376 0.6748 0.031 Uiso 1 1 calc R
C14 C 0.5341(3) 0.0088(3) 0.68027(19) 0.0214(7) Uani 1 1 d .
C15 C 0.6335(3) 0.0924(3) 0.68589(19) 0.0205(7) Uani 1 1 d .
N1 N 0.5631(2) 0.2124(2) 0.71864(16) 0.0199(6) Uani 1 1 d .
N2 N 0.4004(2) 0.1513(2) 0.74786(16) 0.0185(5) Uani 1 1 d .
N3 N 0.4493(2) 0.0300(2) 0.68782(16) 0.0196(6) Uani 1 1 d .
B1 B 0.4407(3) 0.1309(3) 0.6821(2) 0.0206(7) Uani 1 1 d .
O1 O 0.36285(19) 0.13191(19) 0.59606(14) 0.0243(5) Uani 1 1 d .
C16 C 0.3927(3) 0.1185(3) 0.5262(2) 0.0377(9) Uani 1 1 d .
H7 H 0.4642 0.1797 0.5379 0.056 Uiso 1 1 calc R
H8 H 0.3295 0.1114 0.4698 0.056 Uiso 1 1 calc R
H9 H 0.4049 0.0554 0.5230 0.056 Uiso 1 1 calc R
C17 C 0.5727(3) 0.4409(3) 0.8515(2) 0.0219(7) Uani 1 1 d .
C18 C 0.6884(3) 0.5002(3) 0.9164(2) 0.0224(7) Uani 1 1 d .
H10 H 0.7409 0.4698 0.9298 0.027 Uiso 1 1 calc R
C19 C 0.7269(3) 0.6024(3) 0.9614(2) 0.0243(7) Uani 1 1 d .
C20 C 0.6474(3) 0.6443(3) 0.9412(2) 0.0255(7) Uani 1 1 d .
H11 H 0.6737 0.7148 0.9710 0.031 Uiso 1 1 calc R
C21 C 0.5311(3) 0.5873(3) 0.8793(2) 0.0235(7) Uani 1 1 d .
C22 C 0.4954(3) 0.4847(3) 0.8348(2) 0.0229(7) Uani 1 1 d .
H12 H 0.4165 0.4439 0.7922 0.027 Uiso 1 1 calc R
C23 C 0.8545(3) 0.6696(3) 1.0292(2) 0.0273(7) Uani 1 1 d .
C24 C 0.9091(3) 0.7553(3) 0.9899(2) 0.0349(8) Uani 1 1 d .
H13 H 0.9087 0.7228 0.9369 0.052 Uiso 1 1 calc R
H14 H 0.9894 0.8021 1.0337 0.052 Uiso 1 1 calc R
H15 H 0.8643 0.7956 0.9739 0.052 Uiso 1 1 calc R
C25 C 0.8633(3) 0.7212(4) 1.1153(2) 0.0431(10) Uani 1 1 d .
H16 H 0.8247 0.7671 1.1034 0.065 Uiso 1 1 calc R
H17 H 0.9453 0.7627 1.1583 0.065 Uiso 1 1 calc R
H18 H 0.8255 0.6669 1.1393 0.065 Uiso 1 1 calc R
C26 C 0.9242(3) 0.6057(3) 1.0506(3) 0.0412(9) Uani 1 1 d .
H19 H 0.8873 0.5472 1.0716 0.062 Uiso 1 1 calc R
H20 H 1.0037 0.6507 1.0967 0.062 Uiso 1 1 calc R
H21 H 0.9263 0.5782 0.9971 0.062 Uiso 1 1 calc R
C27 C 0.4426(3) 0.6320(3) 0.8597(2) 0.0284(8) Uani 1 1 d .
C28 C 0.5005(3) 0.7515(3) 0.8953(2) 0.0342(8) Uani 1 1 d .
H22 H 0.5413 0.7707 0.9601 0.051 Uiso 1 1 calc R
H23 H 0.4411 0.7770 0.8757 0.051 Uiso 1 1 calc R
H24 H 0.5562 0.7833 0.8726 0.051 Uiso 1 1 calc R
C29 C 0.3665(4) 0.5834(4) 0.9042(3) 0.0433(10) Uani 1 1 d .
H25 H 0.3262 0.5071 0.8802 0.065 Uiso 1 1 calc R
H26 H 0.3092 0.6110 0.8925 0.065 Uiso 1 1 calc R
H27 H 0.4155 0.6011 0.9682 0.065 Uiso 1 1 calc R
C30 C 0.3661(4) 0.6055(3) 0.7601(2) 0.0399(9) Uani 1 1 d .
H28 H 0.4148 0.6363 0.7317 0.060 Uiso 1 1 calc R
H29 H 0.3096 0.6339 0.7490 0.060 Uiso 1 1 calc R
H30 H 0.3249 0.5292 0.7356 0.060 Uiso 1 1 calc R
C31 C 0.2543(3) -0.1124(3) 0.7831(2) 0.0201(7) Uani 1 1 d .
C32 C 0.2861(3) -0.0934(3) 0.8733(2) 0.0208(7) Uani 1 1 d .
H31 H 0.3438 -0.0262 0.9116 0.025 Uiso 1 1 calc R
C33 C 0.2347(3) -0.1713(3) 0.9088(2) 0.0214(7) Uani 1 1 d .
C34 C 0.1501(3) -0.2677(3) 0.8501(2) 0.0223(7) Uani 1 1 d .
H32 H 0.1143 -0.3214 0.8730 0.027 Uiso 1 1 calc R
C35 C 0.1149(3) -0.2900(3) 0.7594(2) 0.0222(7) Uani 1 1 d .
C36 C 0.1694(3) -0.2108(3) 0.7269(2) 0.0217(7) Uani 1 1 d .
H33 H 0.1482 -0.2242 0.6656 0.026 Uiso 1 1 calc R
C37 C 0.2750(3) -0.1479(3) 1.0085(2) 0.0253(7) Uani 1 1 d .
C38 C 0.4055(3) -0.1128(4) 1.0579(2) 0.0448(11) Uani 1 1 d .
H34 H 0.4237 -0.1675 1.0385 0.067 Uiso 1 1 calc R
H35 H 0.4304 -0.1003 1.1217 0.067 Uiso 1 1 calc R
H36 H 0.4465 -0.0479 1.0454 0.067 Uiso 1 1 calc R
C39 C 0.2479(4) -0.0604(3) 1.0362(2) 0.0408(10) Uani 1 1 d .
H37 H 0.2903 0.0033 1.0229 0.061 Uiso 1 1 calc R
H38 H 0.2718 -0.0463 1.0998 0.061 Uiso 1 1 calc R
H39 H 0.1642 -0.0820 1.0035 0.061 Uiso 1 1 calc R
C40 C 0.2155(4) -0.2430(3) 1.0360(2) 0.0419(10) Uani 1 1 d .
H40 H 0.1310 -0.2692 1.0031 0.063 Uiso 1 1 calc R
H41 H 0.2402 -0.2231 1.0996 0.063 Uiso 1 1 calc R
H42 H 0.2368 -0.2981 1.0229 0.063 Uiso 1 1 calc R
C41 C 0.0149(3) -0.3970(3) 0.6989(2) 0.0300(8) Uani 1 1 d .
C42 C -0.0969(4) -0.4039(4) 0.6996(3) 0.0530(12) Uani 1 1 d .
H43 H -0.1173 -0.3519 0.6722 0.079 Uiso 1 1 calc R
H44 H -0.0847 -0.3901 0.7608 0.079 Uiso 1 1 calc R
H45 H -0.1602 -0.4742 0.6663 0.079 Uiso 1 1 calc R
C43 C 0.0350(4) -0.4866(4) 0.7372(3) 0.0548(12) Uani 1 1 d .
H46 H -0.0328 -0.5537 0.7013 0.082 Uiso 1 1 calc R
H47 H 0.0465 -0.4748 0.7983 0.082 Uiso 1 1 calc R
H48 H 0.1041 -0.4880 0.7363 0.082 Uiso 1 1 calc R
C44 C -0.0014(4) -0.4160(4) 0.6069(3) 0.0608(14) Uani 1 1 d .
H49 H -0.0176 -0.3615 0.5809 0.091 Uiso 1 1 calc R
H50 H -0.0668 -0.4848 0.5719 0.091 Uiso 1 1 calc R
H51 H 0.0694 -0.4144 0.6071 0.091 Uiso 1 1 calc R
C45 C 0.7304(3) 0.0762(3) 0.6815(2) 0.0225(7) Uani 1 1 d .
C46 C 0.7718(3) 0.0117(3) 0.7258(2) 0.0234(7) Uani 1 1 d .
H52 H 0.7381 -0.0224 0.7605 0.028 Uiso 1 1 calc R
C47 C 0.8614(3) -0.0044(3) 0.7205(2) 0.0251(7) Uani 1 1 d .
C48 C 0.9110(3) 0.0493(3) 0.6715(2) 0.0279(8) Uani 1 1 d .
H53 H 0.9731 0.0398 0.6680 0.034 Uiso 1 1 calc R
C49 C 0.8735(3) 0.1166(3) 0.6271(2) 0.0259(7) Uani 1 1 d .
C50 C 0.7828(3) 0.1293(3) 0.6327(2) 0.0243(7) Uani 1 1 d .
H54 H 0.7556 0.1746 0.6030 0.029 Uiso 1 1 calc R
C51 C 0.9022(3) -0.0784(3) 0.7696(2) 0.0313(8) Uani 1 1 d .
C52 C 0.9593(4) -0.0300(4) 0.8696(3) 0.0459(10) Uani 1 1 d .
H55 H 0.9029 -0.0201 0.8852 0.069 Uiso 1 1 calc R
H56 H 1.0261 0.0379 0.8861 0.069 Uiso 1 1 calc R
H57 H 0.9855 -0.0770 0.9014 0.069 Uiso 1 1 calc R
C53 C 0.7978(3) -0.1838(3) 0.7454(3) 0.0431(10) Uani 1 1 d .
H58 H 0.7457 -0.1738 0.7665 0.065 Uiso 1 1 calc R
H59 H 0.8250 -0.2326 0.7731 0.065 Uiso 1 1 calc R
H60 H 0.7560 -0.2126 0.6809 0.065 Uiso 1 1 calc R
C54 C 0.9889(4) -0.0986(4) 0.7466(3) 0.0465(10) Uani 1 1 d .
H61 H 1.0120 -0.1465 0.7790 0.070 Uiso 1 1 calc R
H62 H 1.0576 -0.0322 0.7633 0.070 Uiso 1 1 calc R
H63 H 0.9527 -0.1301 0.6828 0.070 Uiso 1 1 calc R
C55 C 0.9343(3) 0.1750(3) 0.5756(2) 0.0324(8) Uani 1 1 d .
C56 C 0.8757(4) 0.2398(3) 0.5276(3) 0.0420(10) Uani 1 1 d .
H64 H 0.8786 0.2913 0.5710 0.063 Uiso 1 1 calc R
H65 H 0.7945 0.1932 0.4855 0.063 Uiso 1 1 calc R
H66 H 0.9165 0.2763 0.4957 0.063 Uiso 1 1 calc R
C57 C 0.9256(4) 0.0938(3) 0.5047(3) 0.0432(10) Uani 1 1 d .
H67 H 0.9622 0.1302 0.4703 0.065 Uiso 1 1 calc R
H68 H 0.8436 0.0466 0.4652 0.065 Uiso 1 1 calc R
H69 H 0.9654 0.0532 0.5337 0.065 Uiso 1 1 calc R
C58 C 1.0608(3) 0.2477(4) 0.6389(3) 0.0475(11) Uani 1 1 d .
H70 H 1.0650 0.2980 0.6840 0.071 Uiso 1 1 calc R
H71 H 1.0990 0.2856 0.6059 0.071 Uiso 1 1 calc R
H72 H 1.1000 0.2065 0.6675 0.071 Uiso 1 1 calc R
C59 C 0.6423(6) 0.3490(6) 0.4848(5) 0.109(3) Uani 1 1 d D
H73 H 0.6971 0.3808 0.4614 0.164 Uiso 1 1 calc R
H74 H 0.6464 0.2851 0.4994 0.164 Uiso 1 1 calc R
H75 H 0.6625 0.3986 0.5383 0.164 Uiso 1 1 calc R
O2 O 0.5291(5) 0.3239(6) 0.4209(4) 0.140(2) Uani 1 1 d D
C60 C 0.3973(6) 0.4723(8) 0.3487(7) 0.142(4) Uani 1 1 d D
H76 H 0.3669 0.4275 0.3822 0.214 Uiso 1 1 calc R
H77 H 0.3509 0.4367 0.2853 0.214 Uiso 1 1 calc R
H78 H 0.3931 0.5386 0.3599 0.214 Uiso 1 1 calc R
O3 O 0.5126(7) 0.4922(6) 0.3752(5) 0.183(3) Uani 1 1 d D
C61 C 0.7571(5) 0.7175(7) 0.4917(3) 0.097(3) Uani 1 1 d D
H79 H 0.8169 0.7897 0.5088 0.146 Uiso 1 1 calc R
H80 H 0.7935 0.6699 0.5000 0.146 Uiso 1 1 calc R
H81 H 0.7176 0.7114 0.5287 0.146 Uiso 1 1 calc R
O4 O 0.6778(3) 0.6917(3) 0.4044(2) 0.0730(11) Uani 1 1 d D

loop_
_atom_site_aniso_label
_atom_site_aniso_U_11
_atom_site_aniso_U_22
_atom_site_aniso_U_33
_atom_site_aniso_U_23
_atom_site_aniso_U_13
_atom_site_aniso_U_12
C1 0.0225(16) 0.0212(18) 0.0207(15) 0.0079(13) 0.0113(13) 0.0126(14)
C2 0.0240(17) 0.0218(19) 0.0273(16) 0.0098(14) 0.0144(14) 0.0096(15)
C3 0.0272(17) 0.0145(17) 0.0281(16) 0.0078(13) 0.0147(14) 0.0065(14)
C4 0.0232(16) 0.0158(17) 0.0235(15) 0.0075(13) 0.0095(13) 0.0105(14)
C5 0.0237(16) 0.0177(18) 0.0243(15) 0.0055(13) 0.0099(13) 0.0110(14)
C6 0.0252(17) 0.0185(18) 0.0242(15) 0.0069(13) 0.0122(13) 0.0126(14)
C7 0.0278(17) 0.0224(19) 0.0288(16) 0.0061(14) 0.0154(14) 0.0145(15)
C8 0.0237(16) 0.0219(19) 0.0277(16) 0.0078(13) 0.0150(13) 0.0112(15)
C9 0.0190(15) 0.0169(18) 0.0217(15) 0.0069(12) 0.0089(12) 0.0070(13)
C10 0.0187(15) 0.0169(18) 0.0192(14) 0.0040(12) 0.0064(12) 0.0065(13)
C11 0.0240(16) 0.0159(17) 0.0198(14) 0.0061(12) 0.0100(13) 0.0082(14)
C12 0.0279(17) 0.0146(18) 0.0285(16) 0.0069(13) 0.0131(14) 0.0094(14)
C13 0.0313(18) 0.0211(19) 0.0294(17) 0.0067(14) 0.0155(14) 0.0153(16)
C14 0.0246(16) 0.0212(19) 0.0211(15) 0.0049(13) 0.0116(13) 0.0116(15)
C15 0.0236(16) 0.0199(18) 0.0216(15) 0.0075(13) 0.0123(13) 0.0109(14)
N1 0.0236(14) 0.0158(15) 0.0225(13) 0.0065(11) 0.0122(11) 0.0090(12)
N2 0.0203(13) 0.0145(15) 0.0223(12) 0.0042(10) 0.0101(11) 0.0090(11)
N3 0.0211(13) 0.0165(15) 0.0213(12) 0.0047(11) 0.0104(11) 0.0077(12)
B1 0.0227(18) 0.018(2) 0.0236(17) 0.0071(14) 0.0116(15) 0.0098(16)
O1 0.0275(12) 0.0251(14) 0.0215(11) 0.0081(9) 0.0117(9) 0.0120(11)
C16 0.040(2) 0.050(3) 0.0229(17) 0.0084(16) 0.0136(16) 0.020(2)
C17 0.0256(17) 0.0151(18) 0.0260(16) 0.0072(13) 0.0138(13) 0.0076(14)
C18 0.0264(17) 0.0178(18) 0.0264(16) 0.0071(13) 0.0140(14) 0.0109(15)
C19 0.0273(17) 0.0182(18) 0.0267(16) 0.0065(13) 0.0153(14) 0.0061(15)
C20 0.0334(19) 0.0160(18) 0.0292(17) 0.0069(13) 0.0166(15) 0.0106(15)
C21 0.0296(18) 0.0192(19) 0.0254(16) 0.0087(13) 0.0148(14) 0.0118(15)
C22 0.0248(17) 0.0178(18) 0.0254(16) 0.0076(13) 0.0117(13) 0.0082(14)
C23 0.0237(17) 0.022(2) 0.0282(17) 0.0047(14) 0.0107(14) 0.0045(15)
C24 0.033(2) 0.024(2) 0.042(2) 0.0059(16) 0.0192(17) 0.0055(17)
C25 0.033(2) 0.042(3) 0.033(2) -0.0022(18) 0.0140(17) -0.0003(19)
C26 0.028(2) 0.035(2) 0.045(2) 0.0085(18) 0.0052(17) 0.0116(18)
C27 0.0333(19) 0.022(2) 0.0377(18) 0.0108(15) 0.0175(16) 0.0176(16)
C28 0.047(2) 0.024(2) 0.0375(19) 0.0085(16) 0.0194(17) 0.0226(19)
C29 0.044(2) 0.043(3) 0.063(3) 0.026(2) 0.034(2) 0.028(2)
C30 0.049(2) 0.033(2) 0.037(2) 0.0072(17) 0.0099(18) 0.028(2)
C31 0.0178(15) 0.0181(18) 0.0250(15) 0.0058(13) 0.0100(13) 0.0083(14)
C32 0.0176(15) 0.0179(18) 0.0233(15) 0.0031(13) 0.0078(13) 0.0062(14)
C33 0.0196(16) 0.0235(19) 0.0237(15) 0.0085(13) 0.0101(13) 0.0117(14)
C34 0.0214(16) 0.0181(18) 0.0302(17) 0.0110(14) 0.0132(14) 0.0092(14)
C35 0.0216(16) 0.0170(18) 0.0281(16) 0.0065(13) 0.0107(13) 0.0094(14)
C36 0.0210(16) 0.0200(18) 0.0211(15) 0.0034(13) 0.0075(13) 0.0088(14)
C37 0.0234(17) 0.033(2) 0.0217(15) 0.0103(14) 0.0110(13) 0.0128(15)
C38 0.029(2) 0.074(3) 0.0257(18) 0.0147(19) 0.0093(15) 0.020(2)
C39 0.053(2) 0.042(3) 0.0323(19) 0.0084(17) 0.0241(18) 0.020(2)
C40 0.046(2) 0.043(3) 0.0321(19) 0.0170(18) 0.0184(17) 0.013(2)
C41 0.0319(19) 0.0173(19) 0.0338(18) 0.0050(14) 0.0132(15) 0.0062(16)
C42 0.039(2) 0.044(3) 0.058(3) 0.000(2) 0.018(2) 0.008(2)
C43 0.069(3) 0.025(2) 0.053(3) 0.010(2) 0.021(2) 0.011(2)
C44 0.070(3) 0.029(3) 0.043(2) -0.0062(19) 0.026(2) -0.014(2)
C45 0.0268(17) 0.0210(19) 0.0228(15) 0.0039(13) 0.0128(13) 0.0125(15)
C46 0.0265(17) 0.0222(19) 0.0235(15) 0.0066(13) 0.0129(13) 0.0110(15)
C47 0.0261(17) 0.0200(19) 0.0260(16) 0.0004(13) 0.0101(14) 0.0102(15)
C48 0.0233(17) 0.026(2) 0.0336(18) 0.0004(15) 0.0139(14) 0.0108(16)
C49 0.0271(18) 0.024(2) 0.0246(16) 0.0013(14) 0.0130(14) 0.0091(15)
C50 0.0317(18) 0.0202(19) 0.0227(15) 0.0063(13) 0.0134(14) 0.0119(15)
C51 0.0270(19) 0.024(2) 0.0389(19) 0.0053(15) 0.0083(15) 0.0155(16)
C52 0.055(3) 0.039(3) 0.039(2) 0.0148(19) 0.0100(19) 0.028(2)
C53 0.034(2) 0.020(2) 0.065(3) 0.0125(18) 0.0124(19) 0.0126(18)
C54 0.041(2) 0.041(3) 0.066(3) 0.017(2) 0.021(2) 0.029(2)
C55 0.035(2) 0.032(2) 0.0304(18) 0.0045(16) 0.0217(16) 0.0087(17)
C56 0.056(3) 0.041(3) 0.040(2) 0.0196(19) 0.034(2) 0.018(2)
C57 0.051(2) 0.042(3) 0.043(2) 0.0057(19) 0.034(2) 0.016(2)
C58 0.039(2) 0.048(3) 0.045(2) 0.010(2) 0.0256(19) 0.003(2)
C59 0.082(5) 0.072(5) 0.100(5) -0.014(4) -0.006(4) 0.020(4)
O2 0.116(5) 0.162(7) 0.129(5) 0.033(4) 0.041(4) 0.066(5)
C60 0.064(4) 0.170(9) 0.247(11) 0.162(9) 0.075(6) 0.080(5)
O3 0.255(10) 0.122(6) 0.200(7) 0.082(6) 0.100(7) 0.108(7)
C61 0.096(5) 0.181(8) 0.072(4) 0.058(4) 0.047(4) 0.104(6)
O4 0.084(3) 0.069(3) 0.070(2) 0.020(2) 0.031(2) 0.043(2)

loop_
_atom_type_symbol
_atom_type_description
_atom_type_scat_dispersion_real
_atom_type_scat_dispersion_imag
_atom_type_scat_source
C C 0.0033 0.0016 'International Tables Vol C Tables 4.2.6.8 and 6.1.1.4'
H H 0.0000 0.0000 'International Tables Vol C Tables 4.2.6.8 and 6.1.1.4'
B B 0.0013 0.0007 'International Tables Vol C Tables 4.2.6.8 and 6.1.1.4'
N N 0.0061 0.0033 'International Tables Vol C Tables 4.2.6.8 and 6.1.1.4'
O O 0.0106 0.0060 'International Tables Vol C Tables 4.2.6.8 and 6.1.1.4'

loop_
_geom_angle_atom_site_label_1
_geom_angle_atom_site_label_2
_geom_angle_atom_site_label_3
_geom_angle
N1 C1 C15 119.4(3)
N1 C1 C2 105.4(3)
C15 C1 C2 134.1(3)
C3 C2 C1 108.3(3)
C3 C2 H1 125.8
C1 C2 H1 125.8
C2 C3 C4 108.2(3)
C2 C3 H2 125.9
C4 C3 H2 125.9
N1 C4 C5 118.6(3)
N1 C4 C3 105.5(3)
C5 C4 C3 135.0(3)
C4 C5 C6 118.5(3)
C4 C5 C17 120.8(3)
C6 C5 C17 120.2(3)
N2 C6 C5 119.7(3)
N2 C6 C7 106.1(3)
C5 C6 C7 132.8(3)
C8 C7 C6 107.9(3)
C8 C7 H3 126.1
C6 C7 H3 126.1
C7 C8 C9 108.4(3)
C7 C8 H4 125.8
C9 C8 H4 125.8
N2 C9 C10 119.3(3)
N2 C9 C8 105.0(3)
C10 C9 C8 134.5(3)
C9 C10 C11 118.7(3)
C9 C10 C31 121.9(3)
C11 C10 C31 117.9(3)
N3 C11 C10 119.6(3)
N3 C11 C12 105.6(3)
C10 C11 C12 133.1(3)
C13 C12 C11 108.6(3)
C13 C12 H5 125.7
C11 C12 H5 125.7
C12 C13 C14 108.1(3)
C12 C13 H6 125.9
C14 C13 H6 125.9
N3 C14 C15 119.0(3)
N3 C14 C13 105.6(3)
C15 C14 C13 134.4(3)
C14 C15 C1 118.6(3)
C14 C15 C45 122.0(3)
C1 C15 C45 118.7(3)
C1 N1 C4 112.1(3)
C1 N1 B1 124.3(3)
C4 N1 B1 123.6(3)
C6 N2 C9 112.0(3)
C6 N2 B1 123.1(3)
C9 N2 B1 124.7(3)
C11 N3 C14 111.3(3)
C11 N3 B1 124.0(3)
C14 N3 B1 124.5(3)
O1 B1 N1 114.7(3)
O1 B1 N2 109.4(3)
N1 B1 N2 105.6(3)
O1 B1 N3 115.6(3)
N1 B1 N3 104.9(3)
N2 B1 N3 105.7(2)
C16 O1 B1 116.4(3)
O1 C16 H7 109.5
O1 C16 H8 109.5
H7 C16 H8 109.5
O1 C16 H9 109.5
H7 C16 H9 109.5
H8 C16 H9 109.5
C22 C17 C18 119.1(3)
C22 C17 C5 120.5(3)
C18 C17 C5 120.4(3)
C19 C18 C17 120.9(3)
C19 C18 H10 119.6
C17 C18 H10 119.6
C18 C19 C20 118.2(3)
C18 C19 C23 121.2(3)
C20 C19 C23 120.5(3)
C21 C20 C19 122.8(3)
C21 C20 H11 118.6
C19 C20 H11 118.6
C20 C21 C22 117.4(3)
C20 C21 C27 122.8(3)
C22 C21 C27 119.8(3)
C17 C22 C21 121.5(3)
C17 C22 H12 119.2
C21 C22 H12 119.2
C25 C23 C19 110.5(3)
C25 C23 C26 108.6(3)
C19 C23 C26 112.4(3)
C25 C23 C24 109.1(3)
C19 C23 C24 108.0(3)
C26 C23 C24 108.2(3)
C23 C24 H13 109.5
C23 C24 H14 109.5
H13 C24 H14 109.5
C23 C24 H15 109.5
H13 C24 H15 109.5
H14 C24 H15 109.5
C23 C25 H16 109.5
C23 C25 H17 109.5
H16 C25 H17 109.5
C23 C25 H18 109.5
H16 C25 H18 109.5
H17 C25 H18 109.5
C23 C26 H19 109.5
C23 C26 H20 109.5
H19 C26 H20 109.5
C23 C26 H21 109.5
H19 C26 H21 109.5
H20 C26 H21 109.5
C30 C27 C29 109.5(3)
C30 C27 C21 110.7(3)
C29 C27 C21 108.1(3)
C30 C27 C28 107.3(3)
C29 C27 C28 108.5(3)
C21 C27 C28 112.6(3)
C27 C28 H22 109.5
C27 C28 H23 109.5
H22 C28 H23 109.5
C27 C28 H24 109.5
H22 C28 H24 109.5
H23 C28 H24 109.5
C27 C29 H25 109.5
C27 C29 H26 109.5
H25 C29 H26 109.5
C27 C29 H27 109.5
H25 C29 H27 109.5
H26 C29 H27 109.5
C27 C30 H28 109.5
C27 C30 H29 109.5
H28 C30 H29 109.5
C27 C30 H30 109.5
H28 C30 H30 109.5
H29 C30 H30 109.5
C32 C31 C36 119.3(3)
C32 C31 C10 119.5(3)
C36 C31 C10 121.2(3)
C31 C32 C33 121.5(3)
C31 C32 H31 119.3
C33 C32 H31 119.3
C34 C33 C32 117.1(3)
C34 C33 C37 123.3(3)
C32 C33 C37 119.6(3)
C33 C34 C35 123.5(3)
C33 C34 H32 118.3
C35 C34 H32 118.3
C34 C35 C36 117.6(3)
C34 C35 C41 119.6(3)
C36 C35 C41 122.7(3)
C31 C36 C35 121.1(3)
C31 C36 H33 119.4
C35 C36 H33 119.4
C40 C37 C38 107.8(3)
C40 C37 C33 112.5(3)
C38 C37 C33 109.8(3)
C40 C37 C39 108.4(3)
C38 C37 C39 109.2(3)
C33 C37 C39 109.1(3)
C37 C38 H34 109.5
C37 C38 H35 109.5
H34 C38 H35 109.5
C37 C38 H36 109.5
H34 C38 H36 109.5
H35 C38 H36 109.5
C37 C39 H37 109.5
C37 C39 H38 109.5
H37 C39 H38 109.5
C37 C39 H39 109.5
H37 C39 H39 109.5
H38 C39 H39 109.5
C37 C40 H40 109.5
C37 C40 H41 109.5
H40 C40 H41 109.5
C37 C40 H42 109.5
H40 C40 H42 109.5
H41 C40 H42 109.5
C44 C41 C42 110.2(4)
C44 C41 C35 113.7(3)
C42 C41 C35 108.2(3)
C44 C41 C43 108.5(4)
C42 C41 C43 105.6(4)
C35 C41 C43 110.4(3)
C41 C42 H43 109.5
C41 C42 H44 109.5
H43 C42 H44 109.5
C41 C42 H45 109.5
H43 C42 H45 109.5
H44 C42 H45 109.5
C41 C43 H46 109.5
C41 C43 H47 109.5
H46 C43 H47 109.5
C41 C43 H48 109.5
H46 C43 H48 109.5
H47 C43 H48 109.5
C41 C44 H49 109.5
C41 C44 H50 109.5
H49 C44 H50 109.5
C41 C44 H51 109.5
H49 C44 H51 109.5
H50 C44 H51 109.5
C46 C45 C50 119.2(3)
C46 C45 C15 121.6(3)
C50 C45 C15 119.1(3)
C45 C46 C47 121.5(3)
C45 C46 H52 119.3
C47 C46 H52 119.3
C48 C47 C46 117.7(3)
C48 C47 C51 123.0(3)
C46 C47 C51 119.3(3)
C47 C48 C49 122.7(3)
C47 C48 H53 118.7
C49 C48 H53 118.7
C50 C49 C48 117.9(3)
C50 C49 C55 122.4(3)
C48 C49 C55 119.7(3)
C49 C50 C45 121.0(3)
C49 C50 H54 119.5
C45 C50 H54 119.5
C54 C51 C53 108.1(3)
C54 C51 C47 112.2(3)
C53 C51 C47 109.8(3)
C54 C51 C52 109.0(3)
C53 C51 C52 108.5(3)
C47 C51 C52 109.0(3)
C51 C52 H55 109.5
C51 C52 H56 109.5
H55 C52 H56 109.5
C51 C52 H57 109.5
H55 C52 H57 109.5
H56 C52 H57 109.5
C51 C53 H58 109.5
C51 C53 H59 109.5
H58 C53 H59 109.5
C51 C53 H60 109.5
H58 C53 H60 109.5
H59 C53 H60 109.5
C51 C54 H61 109.5
C51 C54 H62 109.5
H61 C54 H62 109.5
C51 C54 H63 109.5
H61 C54 H63 109.5
H62 C54 H63 109.5
C58 C55 C56 108.9(4)
C58 C55 C49 109.7(3)
C56 C55 C49 111.4(3)
C58 C55 C57 110.4(3)
C56 C55 C57 107.7(3)
C49 C55 C57 108.8(3)
C55 C56 H64 109.5
C55 C56 H65 109.5
H64 C56 H65 109.5
C55 C56 H66 109.5
H64 C56 H66 109.5
H65 C56 H66 109.5
C55 C57 H67 109.5
C55 C57 H68 109.5
H67 C57 H68 109.5
C55 C57 H69 109.5
H67 C57 H69 109.5
H68 C57 H69 109.5
C55 C58 H70 109.5
C55 C58 H71 109.5
H70 C58 H71 109.5
C55 C58 H72 109.5
H70 C58 H72 109.5
H71 C58 H72 109.5
O2 C59 H73 109.5
O2 C59 H74 109.5
H73 C59 H74 109.5
O2 C59 H75 109.5
H73 C59 H75 109.5
H74 C59 H75 109.5
O3 C60 H76 109.5
O3 C60 H77 109.5
H76 C60 H77 109.5
O3 C60 H78 109.5
H76 C60 H78 109.5
H77 C60 H78 109.5
O4 C61 H79 109.5
O4 C61 H80 109.5
H79 C61 H80 109.5
O4 C61 H81 109.5
H79 C61 H81 109.5
H80 C61 H81 109.5

loop_
_geom_bond_atom_site_label_1
_geom_bond_atom_site_label_2
_geom_bond_distance
C1 N1 1.368(4)
C1 C15 1.416(5)
C1 C2 1.438(5)
C2 C3 1.371(5)
C2 H1 0.9500
C3 C4 1.435(4)
C3 H2 0.9500
C4 N1 1.370(4)
C4 C5 1.420(4)
C5 C6 1.421(5)
C5 C17 1.473(5)
C6 N2 1.359(4)
C6 C7 1.433(4)
C7 C8 1.368(5)
C7 H3 0.9500
C8 C9 1.442(4)
C8 H4 0.9500
C9 N2 1.373(4)
C9 C10 1.410(5)
C10 C11 1.419(4)
C10 C31 1.487(4)
C11 N3 1.372(4)
C11 C12 1.431(5)
C12 C13 1.369(5)
C12 H5 0.9500
C13 C14 1.433(5)
C13 H6 0.9500
C14 N3 1.378(4)
C14 C15 1.413(4)
C15 C45 1.487(4)
N1 B1 1.490(4)
N2 B1 1.495(4)
N3 B1 1.498(5)
B1 O1 1.445(4)
O1 C16 1.432(4)
C16 H7 0.9800
C16 H8 0.9800
C16 H9 0.9800
C17 C22 1.390(5)
C17 C18 1.403(5)
C18 C19 1.385(5)
C18 H10 0.9500
C19 C20 1.394(5)
C19 C23 1.533(5)
C20 C21 1.391(5)
C20 H11 0.9500
C21 C22 1.397(5)
C21 C27 1.533(5)
C22 H12 0.9500
C23 C25 1.529(5)
C23 C26 1.535(5)
C23 C24 1.536(5)
C24 H13 0.9800
C24 H14 0.9800
C24 H15 0.9800
C25 H16 0.9800
C25 H17 0.9800
C25 H18 0.9800
C26 H19 0.9800
C26 H20 0.9800
C26 H21 0.9800
C27 C30 1.528(5)
C27 C29 1.533(5)
C27 C28 1.534(5)
C28 H22 0.9800
C28 H23 0.9800
C28 H24 0.9800
C29 H25 0.9800
C29 H26 0.9800
C29 H27 0.9800
C30 H28 0.9800
C30 H29 0.9800
C30 H30 0.9800
C31 C32 1.393(4)
C31 C36 1.394(5)
C32 C33 1.402(4)
C32 H31 0.9500
C33 C34 1.388(5)
C33 C37 1.527(4)
C34 C35 1.394(4)
C34 H32 0.9500
C35 C36 1.395(4)
C35 C41 1.537(5)
C36 H33 0.9500
C37 C40 1.521(5)
C37 C38 1.525(5)
C37 C39 1.529(5)
C38 H34 0.9800
C38 H35 0.9800
C38 H36 0.9800
C39 H37 0.9800
C39 H38 0.9800
C39 H39 0.9800
C40 H40 0.9800
C40 H41 0.9800
C40 H42 0.9800
C41 C44 1.481(5)
C41 C42 1.535(5)
C41 C43 1.549(6)
C42 H43 0.9800
C42 H44 0.9800
C42 H45 0.9800
C43 H46 0.9800
C43 H47 0.9800
C43 H48 0.9800
C44 H49 0.9800
C44 H50 0.9800
C44 H51 0.9800
C45 C46 1.384(5)
C45 C50 1.401(4)
C46 C47 1.391(4)
C46 H52 0.9500
C47 C48 1.388(5)
C47 C51 1.534(5)
C48 C49 1.397(5)
C48 H53 0.9500
C49 C50 1.385(5)
C49 C55 1.536(4)
C50 H54 0.9500
C51 C54 1.526(5)
C51 C53 1.530(5)
C51 C52 1.534(5)
C52 H55 0.9800
C52 H56 0.9800
C52 H57 0.9800
C53 H58 0.9800
C53 H59 0.9800
C53 H60 0.9800
C54 H61 0.9800
C54 H62 0.9800
C54 H63 0.9800
C55 C58 1.520(5)
C55 C56 1.535(6)
C55 C57 1.543(5)
C56 H64 0.9800
C56 H65 0.9800
C56 H66 0.9800
C57 H67 0.9800
C57 H68 0.9800
C57 H69 0.9800
C58 H70 0.9800
C58 H71 0.9800
C58 H72 0.9800
C59 O2 1.404(6)
C59 H73 0.9800
C59 H74 0.9800
C59 H75 0.9800
C60 O3 1.393(7)
C60 H76 0.9800
C60 H77 0.9800
C60 H78 0.9800
C61 O4 1.373(6)
C61 H79 0.9800
C61 H80 0.9800
C61 H81 0.9800

loop_
_geom_torsion_atom_site_label_1
_geom_torsion_atom_site_label_2
_geom_torsion_atom_site_label_3
_geom_torsion_atom_site_label_4
_geom_torsion
N1 C1 C2 C3 3.4(3)
C15 C1 C2 C3 -163.5(3)
C1 C2 C3 C4 0.9(3)
C2 C3 C4 N1 -4.9(3)
C2 C3 C4 C5 163.5(3)
N1 C4 C5 C6 7.9(4)
C3 C4 C5 C6 -159.3(3)
N1 C4 C5 C17 179.9(3)
C3 C4 C5 C17 12.7(5)
C4 C5 C6 N2 -8.6(4)
C17 C5 C6 N2 179.3(3)
C4 C5 C6 C7 155.6(3)
C17 C5 C6 C7 -16.5(5)
N2 C6 C7 C8 4.7(3)
C5 C6 C7 C8 -161.0(3)
C6 C7 C8 C9 -0.1(4)
C7 C8 C9 N2 -4.4(3)
C7 C8 C9 C10 162.6(3)
N2 C9 C10 C11 6.5(4)
C8 C9 C10 C11 -159.1(3)
N2 C9 C10 C31 172.3(3)
C8 C9 C10 C31 6.8(5)
C9 C10 C11 N3 -5.3(4)
C31 C10 C11 N3 -171.7(3)
C9 C10 C11 C12 157.8(3)
C31 C10 C11 C12 -8.6(5)
N3 C11 C12 C13 4.5(4)
C10 C11 C12 C13 -160.3(3)
C11 C12 C13 C14 1.1(4)
C12 C13 C14 N3 -6.3(3)
C12 C13 C14 C15 161.2(3)
N3 C14 C15 C1 7.5(4)
C13 C14 C15 C1 -158.7(3)
N3 C14 C15 C45 177.8(3)
C13 C14 C15 C45 11.6(5)
N1 C1 C15 C14 -5.8(4)
C2 C1 C15 C14 159.7(3)
N1 C1 C15 C45 -176.5(3)
C2 C1 C15 C45 -11.0(5)
C15 C1 N1 C4 162.4(3)
C2 C1 N1 C4 -6.8(3)
C15 C1 N1 B1 -17.6(4)
C2 C1 N1 B1 173.2(3)
C5 C4 N1 C1 -163.3(3)
C3 C4 N1 C1 7.3(3)
C5 C4 N1 B1 16.7(4)
C3 C4 N1 B1 -172.6(3)
C5 C6 N2 C9 160.1(3)
C7 C6 N2 C9 -7.9(3)
C5 C6 N2 B1 -15.1(4)
C7 C6 N2 B1 176.9(3)
C10 C9 N2 C6 -161.7(3)
C8 C9 N2 C6 7.7(3)
C10 C9 N2 B1 13.4(4)
C8 C9 N2 B1 -177.2(3)
C10 C11 N3 C14 158.5(3)
C12 C11 N3 C14 -8.7(3)
C10 C11 N3 B1 -15.9(4)
C12 C11 N3 B1 176.9(3)
C15 C14 N3 C11 -160.4(3)
C13 C14 N3 C11 9.4(3)
C15 C14 N3 B1 13.9(4)
C13 C14 N3 B1 -176.2(3)
C1 N1 B1 O1 -94.5(4)
C4 N1 B1 O1 85.4(4)
C1 N1 B1 N2 144.9(3)
C4 N1 B1 N2 -35.2(4)
C1 N1 B1 N3 33.5(4)
C4 N1 B1 N3 -146.6(3)
C6 N2 B1 O1 -89.8(3)
C9 N2 B1 O1 95.6(3)
C6 N2 B1 N1 34.2(4)
C9 N2 B1 N1 -140.4(3)
C6 N2 B1 N3 145.0(3)
C9 N2 B1 N3 -29.5(4)
C11 N3 B1 O1 -90.5(3)
C14 N3 B1 O1 95.8(4)
C11 N3 B1 N1 142.0(3)
C14 N3 B1 N1 -31.6(4)
C11 N3 B1 N2 30.7(4)
C14 N3 B1 N2 -143.0(3)
N1 B1 O1 C16 58.6(4)
N2 B1 O1 C16 177.1(3)
N3 B1 O1 C16 -63.8(4)
C4 C5 C17 C22 134.2(3)
C6 C5 C17 C22 -53.9(4)
C4 C5 C17 C18 -44.8(4)
C6 C5 C17 C18 127.1(3)
C22 C17 C18 C19 -2.4(4)
C5 C17 C18 C19 176.6(3)
C17 C18 C19 C20 0.8(4)
C17 C18 C19 C23 -176.9(3)
C18 C19 C20 C21 1.2(5)
C23 C19 C20 C21 179.0(3)
C19 C20 C21 C22 -1.6(5)
C19 C20 C21 C27 177.5(3)
C18 C17 C22 C21 2.0(4)
C5 C17 C22 C21 -177.0(3)
C20 C21 C22 C17 0.0(4)
C27 C21 C22 C17 -179.1(3)
C18 C19 C23 C25 -130.9(3)
C20 C19 C23 C25 51.4(4)
C18 C19 C23 C26 -9.4(4)
C20 C19 C23 C26 172.9(3)
C18 C19 C23 C24 109.9(4)
C20 C19 C23 C24 -67.8(4)
C20 C21 C27 C30 135.8(3)
C22 C21 C27 C30 -45.1(4)
C20 C21 C27 C29 -104.2(4)
C22 C21 C27 C29 74.9(4)
C20 C21 C27 C28 15.7(4)
C22 C21 C27 C28 -165.3(3)
C9 C10 C31 C32 -48.9(4)
C11 C10 C31 C32 117.1(3)
C9 C10 C31 C36 133.9(3)
C11 C10 C31 C36 -60.1(4)
C36 C31 C32 C33 0.2(5)
C10 C31 C32 C33 -177.0(3)
C31 C32 C33 C34 -0.6(5)
C31 C32 C33 C37 178.1(3)
C32 C33 C34 C35 0.1(5)
C37 C33 C34 C35 -178.6(3)
C33 C34 C35 C36 0.9(5)
C33 C34 C35 C41 -176.1(3)
C32 C31 C36 C35 0.8(5)
C10 C31 C36 C35 178.0(3)
C34 C35 C36 C31 -1.3(5)
C41 C35 C36 C31 175.6(3)
C34 C33 C37 C40 2.2(5)
C32 C33 C37 C40 -176.4(3)
C34 C33 C37 C38 122.2(4)
C32 C33 C37 C38 -56.4(4)
C34 C33 C37 C39 -118.1(4)
C32 C33 C37 C39 63.3(4)
C34 C35 C41 C44 -171.2(4)
C36 C35 C41 C44 12.0(5)
C34 C35 C41 C42 66.0(4)
C36 C35 C41 C42 -110.8(4)
C34 C35 C41 C43 -49.0(4)
C36 C35 C41 C43 134.2(4)
C14 C15 C45 C46 -42.3(5)
C1 C15 C45 C46 128.1(3)
C14 C15 C45 C50 139.0(3)
C1 C15 C45 C50 -50.6(4)
C50 C45 C46 C47 -2.2(5)
C15 C45 C46 C47 179.1(3)
C45 C46 C47 C48 2.0(5)
C45 C46 C47 C51 -178.8(3)
C46 C47 C48 C49 -0.9(5)
C51 C47 C48 C49 -179.9(3)
C47 C48 C49 C50 -0.2(5)
C47 C48 C49 C55 178.8(3)
C48 C49 C50 C45 0.1(5)
C55 C49 C50 C45 -178.9(3)
C46 C45 C50 C49 1.1(5)
C15 C45 C50 C49 179.8(3)
C48 C47 C51 C54 -8.8(5)
C46 C47 C51 C54 172.2(3)
C48 C47 C51 C53 -129.1(4)
C46 C47 C51 C53 51.8(4)
C48 C47 C51 C52 112.1(4)
C46 C47 C51 C52 -66.9(4)
C50 C49 C55 C58 116.5(4)
C48 C49 C55 C58 -62.5(4)
C50 C49 C55 C56 -4.2(5)
C48 C49 C55 C56 176.8(3)
C50 C49 C55 C57 -122.7(4)
C48 C49 C55 C57 58.3(4)
